data_4507158
loop_
_publ_author_name
'Tseng, Tien-Wen'
'Luo, Tzuoo-Tsair'
'Chen, She-Yu'
'Su, Chong-Cheng'
'Chi, Kai-Ming'
'Lu, Kuang-Lieh'

_publ_section_title
;
 Porous Metal--Organic Frameworks with Multiple Cages Based on Tetrazolate
 Ligands: Synthesis, Structures, Photoluminescence, and Gas Adsorption
 Properties
;
_journal_issue 2
_journal_name_full 'Crystal Growth &amp; Design'
_journal_page_first 510
_journal_paper_doi 10.1021/cg3009249
_journal_volume 13
_journal_year 2013
_chemical_formula_sum 'C18 H28 Cd5 N36 O'
_chemical_formula_weight 1326.76
_chemical_name_systematic
;
 ?
;
_space_group_IT_number 163
_symmetry_cell_setting trigonal
_symmetry_space_group_name_Hall '-P 3 2c'
_symmetry_space_group_name_H-M 'P -3 1 c'
_atom_sites_solution_hydrogens geom
_atom_sites_solution_primary direct
_atom_sites_solution_secondary difmap
_audit_creation_method SHELXL-97
_cell_angle_alpha 90.00
_cell_angle_beta 90.00
_cell_angle_gamma 120.00
_cell_formula_units_Z 2
_cell_length_a 13.0959(19)
_cell_length_b 13.0959(19)
_cell_length_c 13.650(3)
_cell_measurement_temperature 293(2)
_cell_volume 2027.4(6)
_computing_structure_refinement 'SHELXL-97 (Sheldrick, 1997)'
_computing_structure_solution 'SHELXS-97 (Sheldrick, 1990)'
_diffrn_ambient_temperature 293(2)
_diffrn_measured_fraction_theta_full 0.999
_diffrn_measured_fraction_theta_max 0.999
_diffrn_radiation_monochromator graphite
_diffrn_radiation_source 'fine-focus sealed tube'
_diffrn_radiation_type MoK\a
_diffrn_radiation_wavelength 0.71073
_diffrn_reflns_av_R_equivalents 0.1087
_diffrn_reflns_av_sigmaI/netI 0.0610
_diffrn_reflns_limit_h_max 15
_diffrn_reflns_limit_h_min -15
_diffrn_reflns_limit_k_max 15
_diffrn_reflns_limit_k_min -15
_diffrn_reflns_limit_l_max 16
_diffrn_reflns_limit_l_min -15
_diffrn_reflns_number 15468
_diffrn_reflns_theta_full 25.01
_diffrn_reflns_theta_max 25.01
_diffrn_reflns_theta_min 2.33
_exptl_absorpt_coefficient_mu 2.650
_exptl_absorpt_correction_type none
_exptl_crystal_colour colorless
_exptl_crystal_density_diffrn 2.173
_exptl_crystal_density_method 'not measured'
_exptl_crystal_description prism
_exptl_crystal_F_000 1272
_exptl_crystal_size_max 0.28
_exptl_crystal_size_mid 0.03
_exptl_crystal_size_min 0.02
_refine_diff_density_max 2.817
_refine_diff_density_min -5.246
_refine_diff_density_rms 0.388
_refine_ls_extinction_method none
_refine_ls_goodness_of_fit_ref 1.086
_refine_ls_hydrogen_treatment mixed
_refine_ls_matrix_type full
_refine_ls_number_parameters 106
_refine_ls_number_reflns 1209
_refine_ls_number_restraints 0
_refine_ls_restrained_S_all 1.086
_refine_ls_R_factor_all 0.1272
_refine_ls_R_factor_gt 0.0953
_refine_ls_shift/su_max 1.196
_refine_ls_shift/su_mean 0.024
_refine_ls_structure_factor_coef Fsqd
_refine_ls_weighting_details 'calc w=1/[\s^2^(Fo^2^)+(0.1558P)^2^+109.1292P] where P=(Fo^2^+2Fc^2^)/3'
_refine_ls_weighting_scheme calc
_refine_ls_wR_factor_gt 0.2770
_refine_ls_wR_factor_ref 0.2961
_reflns_number_gt 867
_reflns_number_total 1209
_reflns_threshold_expression >2sigma(I)
_cod_data_source_file cg3009249_si_003.cif
_cod_data_source_block a7458
_cod_depositor_comments
;
The following automatic conversions were performed:

'_symmetry_cell_setting' value 'Trigonal' changed to 'trigonal'
according to /home/saulius/struct/CIF-dictionaries/cif_core.dic
dictionary named 'cif_core.dic' version 2.4.2 from 2011-04-26.

Automatic conversion script
Id: cif_fix_values 1891 2012-01-12 08:04:46Z andrius 
;
_cod_original_sg_symbol_H-M P-31c
_cod_database_code 4507158

loop_
_symmetry_equiv_pos_as_xyz
'x, y, z'
'-y, x-y, z'
'-x+y, -x, z'
'-y, -x, -z+1/2'
'-x+y, y, -z+1/2'
'x, x-y, -z+1/2'
'-x, -y, -z'
'y, -x+y, -z'
'x-y, x, -z'
'y, x, z-1/2'
'x-y, -y, z-1/2'
'-x, -x+y, z-1/2'

loop_
_atom_site_label
_atom_site_type_symbol
_atom_site_fract_x
_atom_site_fract_y
_atom_site_fract_z
_atom_site_U_iso_or_equiv
_atom_site_adp_type
_atom_site_occupancy
_atom_site_symmetry_multiplicity
_atom_site_calc_flag
_atom_site_refinement_flags
Cd1 Cd 1.0000 0.5000 0.0000 0.0123(7) Uani 1 2 d S
Cd2 Cd 1.3333 0.6667 0.1037(2) 0.0366(9) Uani 1 3 d S
O1 O 1.0000 1.0000 0.2500 2.0(14) Uiso 1 6 d S
H101 H 0.8996 0.9498 0.2500 0.00(16) Uiso 0.33 2 d SPR
N1 N 1.0500(12) 0.5252(13) 0.1686(10) 0.013(3) Uani 1 1 d .
N2 N 1.1633(11) 0.5814(12) 0.2027(10) 0.011(3) Uani 1 1 d .
N3 N 0.8613(12) 0.5592(13) 0.0328(11) 0.017(3) Uani 1 1 d .
N4 N 1.2482(13) 0.4953(12) -0.0007(11) 0.017(3) Uani 1 1 d .
N5 N 0.8611(13) 0.3011(13) 0.0333(11) 0.019(3) Uani 1 1 d .
N6 N 0.8742(17) 0.2239(18) 0.0850(12) 0.033(4) Uani 1 1 d .
C1 C 0.9790(19) 0.4895(9) 0.2500 0.015(6) Uani 1 2 d S
C2 C 0.852(2) 0.4261(11) 0.2500 0.029(7) Uani 1 2 d S
H2A H 0.8241 0.3430 0.2538 0.044 Uiso 0.50 1 calc PR
H2B H 0.8241 0.4431 0.1908 0.044 Uiso 0.50 1 calc PR
H2C H 0.8241 0.4499 0.3055 0.044 Uiso 0.50 1 calc PR
C3 C 0.8755(15) 0.6498(15) 0.0857(13) 0.014(4) Uani 1 1 d .
C4 C 0.977(3) 0.747(3) 0.138(3) 0.033(10) Uani 0.55 1 d P
H4A H 1.0183 0.8127 0.0945 0.050 Uiso 0.55 1 calc PR
H4B H 1.0289 0.7204 0.1605 0.050 Uiso 0.55 1 calc PR
H4C H 0.9482 0.7711 0.1933 0.050 Uiso 0.55 1 calc PR
C4' C 0.977(4) 0.230(4) 0.138(4) 0.039(14) Uani 0.45 1 d P
H4'1 H 0.9499 0.1832 0.1967 0.059 Uiso 0.45 1 calc PR
H4'2 H 1.0316 0.3104 0.1552 0.059 Uiso 0.45 1 calc PR
H4'3 H 1.0155 0.2003 0.0967 0.059 Uiso 0.45 1 calc PR

loop_
_atom_site_aniso_label
_atom_site_aniso_U_11
_atom_site_aniso_U_22
_atom_site_aniso_U_33
_atom_site_aniso_U_23
_atom_site_aniso_U_13
_atom_site_aniso_U_12
Cd1 0.0103(9) 0.0155(10) 0.0089(11) -0.0007(7) -0.0020(7) 0.0048(8)
Cd2 0.0342(11) 0.0342(11) 0.0414(18) 0.000 0.000 0.0171(5)
N1 0.007(7) 0.023(8) 0.000(7) -0.003(6) 0.003(6) 0.002(6)
N2 0.008(7) 0.019(7) 0.005(6) -0.004(6) 0.001(5) 0.005(6)
N3 0.010(7) 0.025(8) 0.017(8) 0.002(7) -0.004(6) 0.010(6)
N4 0.021(8) 0.024(8) 0.014(8) 0.010(7) 0.004(6) 0.016(7)
N5 0.015(8) 0.018(8) 0.019(8) 0.001(7) -0.003(7) 0.005(6)
N6 0.043(11) 0.054(12) 0.021(9) 0.008(9) 0.005(8) 0.038(10)
C1 0.000(11) 0.015(10) 0.025(16) 0.001(9) 0.000 0.000(5)
C2 0.012(13) 0.047(15) 0.017(15) 0.003(12) 0.000 0.006(7)
C3 0.011(8) 0.014(8) 0.015(9) -0.004(7) -0.007(7) 0.005(7)
C4 0.02(2) 0.03(2) 0.04(2) -0.037(18) -0.013(17) 0.009(16)
C4' 0.02(3) 0.03(2) 0.05(3) 0.03(2) -0.02(2) 0.00(2)

loop_
_atom_type_symbol
_atom_type_description
_atom_type_scat_dispersion_real
_atom_type_scat_dispersion_imag
_atom_type_scat_source
C C 0.0033 0.0016 'International Tables Vol C Tables 4.2.6.8 and 6.1.1.4'
H H 0.0000 0.0000 'International Tables Vol C Tables 4.2.6.8 and 6.1.1.4'
Cd Cd -0.8075 1.2024 'International Tables Vol C Tables 4.2.6.8 and 6.1.1.4'
N N 0.0061 0.0033 'International Tables Vol C Tables 4.2.6.8 and 6.1.1.4'
O O 0.0106 0.0060 'International Tables Vol C Tables 4.2.6.8 and 6.1.1.4'

loop_
_geom_angle_atom_site_label_1
_geom_angle_atom_site_label_2
_geom_angle_atom_site_label_3
_geom_angle
_geom_angle_site_symmetry_1
_geom_angle_site_symmetry_3
N3 Cd1 N3 180.000(1) 7_765 .
N3 Cd1 N5 88.2(5) 7_765 .
N3 Cd1 N5 91.8(5) . .
N3 Cd1 N5 91.8(5) 7_765 7_765
N3 Cd1 N5 88.2(5) . 7_765
N5 Cd1 N5 180.0(7) . 7_765
N3 Cd1 N1 91.5(5) 7_765 .
N3 Cd1 N1 88.5(5) . .
N5 Cd1 N1 88.5(5) . .
N5 Cd1 N1 91.5(5) 7_765 .
N3 Cd1 N1 88.5(5) 7_765 7_765
N3 Cd1 N1 91.5(5) . 7_765
N5 Cd1 N1 91.5(5) . 7_765
N5 Cd1 N1 88.5(5) 7_765 7_765
N1 Cd1 N1 180.000(1) . 7_765
N2 Cd2 N2 90.3(5) 3_775 .
N2 Cd2 N2 90.3(5) 3_775 2_755
N2 Cd2 N2 90.3(5) . 2_755
N2 Cd2 N4 90.6(5) 3_775 3_775
N2 Cd2 N4 90.4(5) . 3_775
N2 Cd2 N4 178.8(5) 2_755 3_775
N2 Cd2 N4 178.8(5) 3_775 .
N2 Cd2 N4 90.6(5) . .
N2 Cd2 N4 90.4(5) 2_755 .
N4 Cd2 N4 88.6(5) 3_775 .
N2 Cd2 N4 90.4(5) 3_775 2_755
N2 Cd2 N4 178.8(5) . 2_755
N2 Cd2 N4 90.6(5) 2_755 2_755
N4 Cd2 N4 88.6(5) 3_775 2_755
N4 Cd2 N4 88.6(5) . 2_755
N2 N1 C1 106.0(13) . .
N2 N1 Cd1 123.7(10) . .
C1 N1 Cd1 130.2(11) . .
N2 N2 N1 109.9(8) 6 .
N2 N2 Cd2 125.0(3) 6 .
N1 N2 Cd2 125.1(10) . .
N4 N3 C3 107.2(14) 7_765 .
N4 N3 Cd1 124.8(11) 7_765 .
C3 N3 Cd1 128.1(11) . .
N5 N4 N3 108.8(14) 8_665 7_765
N5 N4 Cd2 126.3(11) 8_665 .
N3 N4 Cd2 124.9(11) 7_765 .
N4 N5 N6 107.5(15) 9_545 .
N4 N5 Cd1 123.6(11) 9_545 .
N6 N5 Cd1 129.0(13) . .
C3 N6 N5 108.7(16) 3_665 .
C3 N6 C4' 118(2) 3_665 .
N5 N6 C4' 133(2) . .
N1 C1 N1 108.1(19) 6 .
N1 C1 C2 125.9(9) 6 .
N1 C1 C2 125.9(9) . .
N6 C3 N3 107.9(15) 2_655 .
N6 C3 C4 118(2) 2_655 .
N3 C3 C4 134(2) . .

loop_
_geom_bond_atom_site_label_1
_geom_bond_atom_site_label_2
_geom_bond_distance
_geom_bond_site_symmetry_2
Cd1 N3 2.347(14) 7_765
Cd1 N3 2.347(14) .
Cd1 N5 2.359(14) .
Cd1 N5 2.359(14) 7_765
Cd1 N1 2.370(14) .
Cd1 N1 2.370(14) 7_765
Cd2 N2 2.355(13) 3_775
Cd2 N2 2.355(13) .
Cd2 N2 2.355(13) 2_755
Cd2 N4 2.410(15) 3_775
Cd2 N4 2.410(15) .
Cd2 N4 2.410(15) 2_755
N1 N2 1.367(19) .
N1 C1 1.372(19) .
N2 N2 1.29(3) 6
N3 N4 1.32(2) 7_765
N3 C3 1.32(2) .
N4 N5 1.31(2) 8_665
N4 N3 1.32(2) 7_765
N5 N4 1.31(2) 9_545
N5 N6 1.31(2) .
N6 C3 1.31(3) 3_665
N6 C4' 1.50(4) .
C1 N1 1.372(19) 6
C1 C2 1.44(3) .
C3 N6 1.31(3) 2_655
C3 C4 1.48(4) .
